data_4129256
loop_
_publ_author_name
'Buss, Joshua A.'
'Edouard, Guy A.'
'Cheng, Christine'
'Shi, Jade'
'Agapie, Theodor'

_publ_section_title
;
 Molybdenum catalyzed ammonia borane dehydrogenation: oxidation state
 specific mechanisms.
;
_journal_issue 32
_journal_name_full 'Journal of the American Chemical Society'
_journal_page_first 11272
_journal_page_last 11275
_journal_paper_doi 10.1021/ja5059923
_journal_volume 136
_journal_year 2014
_chemical_formula_moiety 'C33 H40 Mo O3 P2'
_chemical_formula_sum 'C33 H40 Mo O3 P2'
_chemical_formula_weight 642.53
_space_group_IT_number 14
_space_group_name_Hall '-P 2ybc'
_space_group_name_H-M_alt 'P 1 21/c 1'
_symmetry_cell_setting monoclinic
_symmetry_space_group_name_H-M 'P 1 21/c 1'
_atom_sites_solution_hydrogens difmap
_atom_sites_solution_primary direct
_atom_sites_solution_secondary difmap
_audit_creation_method SHELXL-97
_cell_angle_alpha 90.00
_cell_angle_beta 100.020(2)
_cell_angle_gamma 90.00
_cell_formula_units_Z 4
_cell_length_a 12.9284(7)
_cell_length_b 12.6055(6)
_cell_length_c 19.2797(9)
_cell_measurement_reflns_used 4392
_cell_measurement_temperature 100(2)
_cell_measurement_theta_max 29.77
_cell_measurement_theta_min 5.01
_cell_volume 3094.1(3)
_computing_cell_refinement 'Bruker SAINT-Plus v7.66A'
_computing_data_collection 'Bruker APEX2 v2009.7-0'
_computing_data_reduction 'Bruker SAINT-Plus v7.66A'
_computing_molecular_graphics 'Bruker XP v5.1'
_computing_publication_material 'Bruker XCIF 2008'
_computing_structure_refinement 'SHELXL-97 (Sheldrick, 2008)'
_computing_structure_solution 'SHELXS-97 (Sheldrick, 2008)'
_diffrn_ambient_temperature 100(2)
_diffrn_measured_fraction_theta_full 0.993
_diffrn_measured_fraction_theta_max 0.993
_diffrn_measurement_device_type 'Bruker KAPPA APEX II'
_diffrn_measurement_method '\w scans; 11 settings'
_diffrn_radiation_monochromator graphite
_diffrn_radiation_source 'fine-focus sealed tube'
_diffrn_radiation_type MoK\a
_diffrn_radiation_wavelength 0.71073
_diffrn_reflns_av_R_equivalents 0.0000
_diffrn_reflns_av_sigmaI/netI 0.0396
_diffrn_reflns_limit_h_max 18
_diffrn_reflns_limit_h_min -18
_diffrn_reflns_limit_k_max 18
_diffrn_reflns_limit_k_min 0
_diffrn_reflns_limit_l_max 27
_diffrn_reflns_limit_l_min 0
_diffrn_reflns_number 9400
_diffrn_reflns_theta_full 30.54
_diffrn_reflns_theta_max 30.54
_diffrn_reflns_theta_min 2.44
_exptl_absorpt_coefficient_mu 0.559
_exptl_absorpt_correction_T_max 0.9619
_exptl_absorpt_correction_T_min 0.8822
_exptl_absorpt_correction_type multi-scan
_exptl_absorpt_process_details 'TWINABS v2008/2, Bruker-AXS, Madison, WI'
_exptl_crystal_colour Tangerine
_exptl_crystal_density_diffrn 1.379
_exptl_crystal_density_method 'not measured'
_exptl_crystal_description Blade
_exptl_crystal_F_000 1336
_exptl_crystal_size_max 0.23
_exptl_crystal_size_mid 0.13
_exptl_crystal_size_min 0.07
_refine_diff_density_max 0.730
_refine_diff_density_min -0.792
_refine_diff_density_rms 0.085
_refine_ls_extinction_method none
_refine_ls_goodness_of_fit_ref 1.631
_refine_ls_hydrogen_treatment Unrestrained
_refine_ls_matrix_type 'Full matrix'
_refine_ls_number_parameters 513
_refine_ls_number_reflns 9566
_refine_ls_number_restraints 0
_refine_ls_restrained_S_all 1.631
_refine_ls_R_factor_all 0.0400
_refine_ls_R_factor_gt 0.0313
_refine_ls_shift/su_max 0.004
_refine_ls_shift/su_mean 0.000
_refine_ls_structure_factor_coef Fsqd
_refine_ls_weighting_details w=1/s^2^(Fo^2^)
_refine_ls_weighting_scheme sigma
_refine_ls_wR_factor_gt 0.0531
_refine_ls_wR_factor_ref 0.0544
_reflns_number_gt 8601
_reflns_number_total 9566
_reflns_threshold_expression >2sigma(I)
_cod_data_source_file ja5059923_si_002.cif
_cod_data_source_block jjs02
_cod_depositor_comments
;
The following automatic conversions were performed:

data item '_refine_ls_weighting_scheme' value 'Sigma' was changed to
'sigma' in accordance with the
/home/saulius/struct/COD-crude-data/automatic-downloads/DataCite-retrospective/ACS/depositions/lib/dictionaries/cif_core.dic
dictionary named 'cif_core.dic' version 2.4.2 last updated on
2011-04-26.

data item '_symmetry_cell_setting' value 'Monoclinic' was changed to
'monoclinic' in accordance with the
/home/saulius/struct/COD-crude-data/automatic-downloads/DataCite-retrospective/ACS/depositions/lib/dictionaries/cif_core.dic
dictionary named 'cif_core.dic' version 2.4.2 last updated on
2011-04-26.

data item '_atom_sites_solution_primary' value 'Direct methods' was
changed to 'direct'.

data item '_atom_sites_solution_secondary' value 'Difference Fourier
map' was changed to 'difmap'.

data item '_atom_sites_solution_hydrogens' value 'Difference Fourier
map' was changed to 'difmap'.

Automatic conversion script
Id: cif_fix_values 6909 2019-04-08 15:41:33Z antanas 
;
_cod_original_sg_symbol_H-M P2(1)/c
_cod_database_code 4129256

loop_
_symmetry_equiv_pos_as_xyz
'x, y, z'
'-x, y+1/2, -z+1/2'
'-x, -y, -z'
'x, -y-1/2, z-1/2'

loop_
_atom_site_label
_atom_site_type_symbol
_atom_site_fract_x
_atom_site_fract_y
_atom_site_fract_z
_atom_site_U_iso_or_equiv
_atom_site_adp_type
_atom_site_occupancy
_atom_site_symmetry_multiplicity
_atom_site_calc_flag
Mo1 Mo 0.229001(14) 0.518414(12) 0.672554(7) 0.01017(3) Uani 1 1 d
P1 P 0.09766(4) 0.37129(3) 0.67375(2) 0.01168(9) Uani 1 1 d
P2 P 0.37086(4) 0.65654(3) 0.67806(2) 0.01144(9) Uani 1 1 d
O1 O 0.06065(11) 0.69329(10) 0.69232(7) 0.0199(3) Uani 1 1 d
O2 O 0.26661(12) 0.51652(11) 0.83653(6) 0.0226(3) Uani 1 1 d
O3 O 0.40396(11) 0.34294(10) 0.66443(7) 0.0208(3) Uani 1 1 d
C1 C 0.03899(15) 0.30359(14) 0.59054(9) 0.0144(4) Uani 1 1 d
C2 C -0.03725(16) 0.22495(14) 0.59207(10) 0.0197(4) Uani 1 1 d
C3 C -0.06815(17) 0.15735(16) 0.53577(11) 0.0236(4) Uani 1 1 d
C4 C -0.02242(17) 0.16596(16) 0.47631(11) 0.0228(4) Uani 1 1 d
C5 C 0.05121(17) 0.24468(15) 0.47209(10) 0.0198(4) Uani 1 1 d
C6 C 0.08204(15) 0.31496(14) 0.52840(9) 0.0148(4) Uani 1 1 d
C7 C 0.15759(15) 0.40049(14) 0.52205(9) 0.0134(4) Uani 1 1 d
C8 C 0.24797(15) 0.38544(16) 0.49446(9) 0.0159(4) Uani 1 1 d
C9 C 0.32176(17) 0.46807(15) 0.49488(8) 0.0154(4) Uani 1 1 d
C10 C 0.30567(14) 0.56570(14) 0.52316(8) 0.0134(4) Uani 1 1 d
C11 C 0.38483(14) 0.65135(14) 0.53132(9) 0.0140(4) Uani 1 1 d
C12 C 0.43222(17) 0.68136(15) 0.47424(10) 0.0188(4) Uani 1 1 d
C13 C 0.50407(16) 0.76296(16) 0.47963(11) 0.0216(4) Uani 1 1 d
C14 C 0.53171(17) 0.81657(17) 0.54288(11) 0.0219(4) Uani 1 1 d
C15 C 0.48754(16) 0.78638(15) 0.60064(10) 0.0182(4) Uani 1 1 d
C16 C 0.41352(14) 0.70380(14) 0.59602(9) 0.0134(4) Uani 1 1 d
C17 C 0.20868(15) 0.58518(14) 0.54716(9) 0.0138(4) Uani 1 1 d
C18 C 0.13597(14) 0.50381(14) 0.54645(9) 0.0126(4) Uani 1 1 d
C19 C -0.02440(15) 0.40519(14) 0.70878(9) 0.0144(4) Uani 1 1 d
C20 C -0.00155(18) 0.45715(16) 0.78142(10) 0.0178(4) Uani 1 1 d
C21 C -0.09853(16) 0.47328(17) 0.65626(11) 0.0177(4) Uani 1 1 d
C22 C 0.14443(16) 0.24706(15) 0.72410(10) 0.0158(4) Uani 1 1 d
C23 C 0.21229(18) 0.26787(17) 0.79550(11) 0.0196(4) Uani 1 1 d
C24 C 0.20221(17) 0.17259(16) 0.68110(12) 0.0197(4) Uani 1 1 d
C25 C 0.34602(15) 0.78714(14) 0.71811(10) 0.0143(4) Uani 1 1 d
C26 C 0.30931(19) 0.77563(17) 0.78895(11) 0.0183(4) Uani 1 1 d
C27 C 0.26709(17) 0.85307(16) 0.66696(12) 0.0185(4) Uani 1 1 d
C28 C 0.50471(15) 0.62148(14) 0.72735(9) 0.0142(4) Uani 1 1 d
C29 C 0.50267(18) 0.56304(17) 0.79648(10) 0.0186(4) Uani 1 1 d
C30 C 0.56728(16) 0.55651(16) 0.68145(11) 0.0179(4) Uani 1 1 d
C31 C 0.12147(15) 0.62948(14) 0.68359(9) 0.0144(4) Uani 1 1 d
C32 C 0.25543(17) 0.51462(16) 0.77486(8) 0.0152(3) Uani 1 1 d
C33 C 0.33972(15) 0.40694(14) 0.66577(9) 0.0139(4) Uani 1 1 d
H2 H -0.0622(16) 0.2163(15) 0.6345(11) 0.017(5) Uiso 1 1 d
H3 H -0.1185(17) 0.1046(17) 0.5381(10) 0.020(6) Uiso 1 1 d
H4 H -0.0453(16) 0.1214(16) 0.4362(10) 0.019(5) Uiso 1 1 d
H5 H 0.0766(16) 0.2544(16) 0.4281(11) 0.022(6) Uiso 1 1 d
H8 H 0.2637(14) 0.3150(14) 0.4784(9) 0.004(4) Uiso 1 1 d
H9 H 0.3842(16) 0.4511(15) 0.4790(10) 0.014(5) Uiso 1 1 d
H12 H 0.4149(17) 0.6447(16) 0.4326(10) 0.019(5) Uiso 1 1 d
H13 H 0.5311(17) 0.7833(15) 0.4394(10) 0.020(5) Uiso 1 1 d
H14 H 0.5777(18) 0.8703(17) 0.5463(11) 0.027(6) Uiso 1 1 d
H15 H 0.5090(16) 0.8226(15) 0.6462(10) 0.015(5) Uiso 1 1 d
H17 H 0.1899(16) 0.6550(15) 0.5553(9) 0.014(5) Uiso 1 1 d
H18 H 0.0701(17) 0.5227(15) 0.5528(10) 0.018(5) Uiso 1 1 d
H19 H -0.0565(13) 0.3372(14) 0.7114(8) -0.001(4) Uiso 1 1 d
H20A H 0.0367(17) 0.5225(18) 0.7818(10) 0.020(5) Uiso 1 1 d
H20B H 0.0405(16) 0.4110(16) 0.8159(11) 0.019(5) Uiso 1 1 d
H20C H -0.0687(19) 0.4746(19) 0.7941(12) 0.035(6) Uiso 1 1 d
H21A H -0.1643(17) 0.4931(16) 0.6754(11) 0.025(6) Uiso 1 1 d
H21B H -0.1200(17) 0.4390(17) 0.6132(11) 0.025(6) Uiso 1 1 d
H21C H -0.0682(16) 0.5391(16) 0.6452(10) 0.016(5) Uiso 1 1 d
H22 H 0.0798(18) 0.2100(17) 0.7308(11) 0.024(6) Uiso 1 1 d
H23A H 0.2281(19) 0.1953(19) 0.8221(12) 0.034(6) Uiso 1 1 d
H23B H 0.1821(15) 0.3182(15) 0.8242(10) 0.010(5) Uiso 1 1 d
H23C H 0.2832(18) 0.2942(16) 0.7901(11) 0.022(6) Uiso 1 1 d
H24A H 0.2655(19) 0.2052(17) 0.6685(11) 0.025(6) Uiso 1 1 d
H24B H 0.1584(17) 0.1449(17) 0.6415(11) 0.021(6) Uiso 1 1 d
H24C H 0.2271(18) 0.1140(18) 0.7093(11) 0.026(6) Uiso 1 1 d
H25 H 0.4112(16) 0.8228(15) 0.7254(10) 0.013(5) Uiso 1 1 d
H26A H 0.3044(17) 0.8436(18) 0.8067(11) 0.025(6) Uiso 1 1 d
H26B H 0.3572(19) 0.7399(17) 0.8208(12) 0.023(6) Uiso 1 1 d
H26C H 0.2425(18) 0.7404(16) 0.7841(10) 0.017(5) Uiso 1 1 d
H27A H 0.2033(18) 0.8172(17) 0.6540(11) 0.019(6) Uiso 1 1 d
H27B H 0.2916(17) 0.8654(16) 0.6247(11) 0.021(6) Uiso 1 1 d
H27C H 0.2509(18) 0.9191(18) 0.6906(11) 0.029(6) Uiso 1 1 d
H28 H 0.5358(17) 0.6874(18) 0.7366(11) 0.023(6) Uiso 1 1 d
H29A H 0.4730(16) 0.4926(17) 0.7883(10) 0.015(5) Uiso 1 1 d
H29B H 0.4665(18) 0.5988(18) 0.8298(12) 0.030(6) Uiso 1 1 d
H29C H 0.5756(18) 0.5560(16) 0.8210(11) 0.021(6) Uiso 1 1 d
H30A H 0.6326(17) 0.5311(17) 0.7101(11) 0.024(6) Uiso 1 1 d
H30B H 0.5916(19) 0.6001(18) 0.6443(12) 0.036(6) Uiso 1 1 d
H30C H 0.5216(16) 0.4949(16) 0.6609(10) 0.019(5) Uiso 1 1 d

loop_
_atom_site_aniso_label
_atom_site_aniso_U_11
_atom_site_aniso_U_22
_atom_site_aniso_U_33
_atom_site_aniso_U_23
_atom_site_aniso_U_13
_atom_site_aniso_U_12
Mo1 0.01038(6) 0.00982(6) 0.01021(6) -0.00076(6) 0.00153(7) -0.00026(6)
P1 0.0110(2) 0.01102(19) 0.0128(2) 0.00012(16) 0.0017(2) -0.0002(2)
P2 0.0115(2) 0.0110(2) 0.0118(2) -0.00089(16) 0.0020(2) -0.0002(2)
O1 0.0178(7) 0.0170(7) 0.0258(7) -0.0047(6) 0.0068(6) 0.0006(6)
O2 0.0271(7) 0.0272(6) 0.0133(6) -0.0006(6) 0.0028(6) -0.0053(6)
O3 0.0177(7) 0.0157(6) 0.0287(8) 0.0012(6) 0.0033(6) 0.0022(6)
C1 0.0135(9) 0.0121(8) 0.0160(8) -0.0010(7) -0.0018(7) 0.0005(7)
C2 0.0184(10) 0.0193(9) 0.0206(9) -0.0004(7) 0.0010(9) -0.0030(9)
C3 0.0217(11) 0.0156(9) 0.0306(11) -0.0028(8) -0.0036(9) -0.0065(9)
C4 0.0224(11) 0.0178(10) 0.0254(11) -0.0072(8) -0.0034(9) -0.0008(8)
C5 0.0212(10) 0.0180(9) 0.0186(9) -0.0028(7) -0.0015(9) 0.0020(9)
C6 0.0127(9) 0.0131(8) 0.0170(9) -0.0007(7) -0.0016(7) 0.0019(7)
C7 0.0151(9) 0.0149(8) 0.0089(8) -0.0010(7) -0.0018(7) 0.0003(7)
C8 0.0194(10) 0.0156(9) 0.0119(8) -0.0028(7) 0.0009(7) 0.0019(8)
C9 0.0145(9) 0.0202(9) 0.0115(7) -0.0005(7) 0.0023(8) 0.0014(9)
C10 0.0132(9) 0.0177(8) 0.0091(8) 0.0016(6) 0.0011(7) -0.0004(7)
C11 0.0115(9) 0.0143(8) 0.0162(9) 0.0041(7) 0.0021(7) 0.0031(7)
C12 0.0197(10) 0.0220(10) 0.0145(9) 0.0030(7) 0.0023(8) 0.0021(9)
C13 0.0225(11) 0.0233(10) 0.0216(10) 0.0085(8) 0.0113(9) 0.0012(9)
C14 0.0206(11) 0.0172(10) 0.0288(11) 0.0047(8) 0.0071(9) -0.0036(9)
C15 0.0175(10) 0.0176(9) 0.0197(9) -0.0001(7) 0.0034(8) -0.0026(8)
C16 0.0128(9) 0.0126(8) 0.0154(9) 0.0012(7) 0.0039(7) 0.0016(7)
C17 0.0163(10) 0.0141(8) 0.0100(8) -0.0001(6) -0.0006(7) 0.0029(8)
C18 0.0103(8) 0.0160(9) 0.0106(8) -0.0002(6) -0.0007(6) 0.0029(7)
C19 0.0123(9) 0.0119(8) 0.0197(9) 0.0023(7) 0.0043(8) -0.0011(7)
C20 0.0171(10) 0.0179(9) 0.0198(9) 0.0011(7) 0.0066(9) 0.0014(9)
C21 0.0124(9) 0.0172(9) 0.0233(10) 0.0017(8) 0.0025(8) 0.0024(8)
C22 0.0146(9) 0.0119(8) 0.0212(9) 0.0037(7) 0.0039(8) 0.0004(7)
C23 0.0194(11) 0.0184(10) 0.0199(10) 0.0040(8) 0.0005(9) 0.0028(9)
C24 0.0179(10) 0.0126(9) 0.0288(11) -0.0004(8) 0.0042(9) 0.0016(8)
C25 0.0109(9) 0.0120(8) 0.0196(9) -0.0035(7) 0.0017(7) -0.0005(7)
C26 0.0212(11) 0.0163(10) 0.0169(10) -0.0052(8) 0.0016(9) 0.0007(9)
C27 0.0156(9) 0.0133(9) 0.0263(11) 0.0013(8) 0.0024(9) 0.0010(8)
C28 0.0117(9) 0.0125(8) 0.0173(8) -0.0025(7) -0.0008(7) -0.0012(8)
C29 0.0171(10) 0.0207(10) 0.0168(9) -0.0002(8) -0.0007(8) 0.0025(9)
C30 0.0130(9) 0.0179(9) 0.0227(10) -0.0026(8) 0.0029(8) 0.0007(8)
C31 0.0153(10) 0.0144(8) 0.0137(8) -0.0012(7) 0.0029(7) -0.0049(8)
C32 0.0137(8) 0.0138(7) 0.0175(7) -0.0005(7) 0.0010(9) -0.0023(8)
C33 0.0146(10) 0.0154(8) 0.0119(8) -0.0001(7) 0.0030(7) -0.0059(7)

loop_
_atom_type_symbol
_atom_type_description
_atom_type_scat_dispersion_real
_atom_type_scat_dispersion_imag
_atom_type_scat_source
C C 0.0033 0.0016 'International Tables Vol C Tables 4.2.6.8 and 6.1.1.4'
H H 0.0000 0.0000 'International Tables Vol C Tables 4.2.6.8 and 6.1.1.4'
O O 0.0106 0.0060 'International Tables Vol C Tables 4.2.6.8 and 6.1.1.4'
P P 0.1023 0.0942 'International Tables Vol C Tables 4.2.6.8 and 6.1.1.4'
Mo Mo -1.6832 0.6857 'International Tables Vol C Tables 4.2.6.8 and 6.1.1.4'

loop_
_geom_angle_atom_site_label_1
_geom_angle_atom_site_label_2
_geom_angle_atom_site_label_3
_geom_angle
_geom_angle_publ_flag
C32 Mo1 C31 84.98(8) yes
C32 Mo1 C33 92.70(8) yes
C31 Mo1 C33 177.62(7) yes
C32 Mo1 P2 88.63(6) yes
C31 Mo1 P2 91.49(5) yes
C33 Mo1 P2 87.98(5) yes
C32 Mo1 P1 88.41(6) yes
C31 Mo1 P1 91.84(5) yes
C33 Mo1 P1 88.56(5) yes
P2 Mo1 P1 175.337(18) yes
C32 Mo1 C18 161.08(8) yes
C31 Mo1 C18 86.01(6) yes
C33 Mo1 C18 96.36(6) yes
P2 Mo1 C18 108.21(4) yes
P1 Mo1 C18 75.29(4) yes
C32 Mo1 C17 161.61(7) yes
C31 Mo1 C17 84.88(6) yes
C33 Mo1 C17 97.24(6) yes
P2 Mo1 C17 76.35(4) yes
P1 Mo1 C17 107.20(4) yes
C18 Mo1 C17 31.92(6) yes
C1 P1 C19 99.98(8) ?
C1 P1 C22 96.27(8) ?
C19 P1 C22 102.65(8) ?
C1 P1 Mo1 120.33(6) ?
C19 P1 Mo1 116.60(6) ?
C22 P1 Mo1 117.40(7) ?
C16 P2 C25 99.60(8) ?
C16 P2 C28 97.02(8) ?
C25 P2 C28 101.99(8) ?
C16 P2 Mo1 120.46(6) ?
C25 P2 Mo1 116.75(6) ?
C28 P2 Mo1 117.34(6) ?
C2 C1 C6 118.14(16) ?
C2 C1 P1 119.30(14) ?
C6 C1 P1 121.55(14) ?
C3 C2 C1 121.82(18) ?
C3 C2 H2 121.2(13) ?
C1 C2 H2 116.8(13) ?
C4 C3 C2 119.71(19) ?
C4 C3 H3 119.7(12) ?
C2 C3 H3 120.6(12) ?
C3 C4 C5 120.11(19) ?
C3 C4 H4 120.4(12) ?
C5 C4 H4 119.3(12) ?
C4 C5 C6 120.74(19) ?
C4 C5 H5 118.8(13) ?
C6 C5 H5 120.2(13) ?
C5 C6 C1 119.39(17) ?
C5 C6 C7 120.01(17) ?
C1 C6 C7 120.59(16) ?
C8 C7 C18 118.68(17) ?
C8 C7 C6 123.35(16) ?
C18 C7 C6 117.96(16) ?
C7 C8 C9 120.91(17) ?
C7 C8 H8 119.0(10) ?
C9 C8 H8 119.8(11) ?
C10 C9 C8 120.90(18) ?
C10 C9 H9 122.2(12) ?
C8 C9 H9 116.7(12) ?
C9 C10 C17 118.86(17) ?
C9 C10 C11 123.10(16) ?
C17 C10 C11 118.03(15) ?
C16 C11 C12 119.13(17) ?
C16 C11 C10 120.66(15) ?
C12 C11 C10 120.21(17) ?
C13 C12 C11 121.56(19) ?
C13 C12 H12 120.0(13) ?
C11 C12 H12 118.5(13) ?
C12 C13 C14 119.85(18) ?
C12 C13 H13 119.0(13) ?
C14 C13 H13 121.1(13) ?
C13 C14 C15 119.5(2) ?
C13 C14 H14 120.0(13) ?
C15 C14 H14 120.5(13) ?
C14 C15 C16 121.45(19) ?
C14 C15 H15 119.7(12) ?
C16 C15 H15 118.8(12) ?
C11 C16 C15 118.47(16) ?
C11 C16 P2 122.21(14) ?
C15 C16 P2 118.82(14) ?
C18 C17 C10 119.96(16) ?
C18 C17 Mo1 73.83(10) ?
C10 C17 Mo1 107.50(11) ?
C18 C17 H17 120.2(12) ?
C10 C17 H17 118.9(12) ?
Mo1 C17 H17 98.0(11) ?
C17 C18 C7 120.35(17) ?
C17 C18 Mo1 74.26(10) ?
C7 C18 Mo1 107.21(11) ?
C17 C18 H18 116.9(12) ?
C7 C18 H18 121.5(13) ?
Mo1 C18 H18 98.7(12) ?
C20 C19 C21 111.41(16) ?
C20 C19 P1 112.84(14) ?
C21 C19 P1 111.08(12) ?
C20 C19 H19 110.6(10) ?
C21 C19 H19 108.0(10) ?
P1 C19 H19 102.5(10) ?
C19 C20 H20A 113.1(11) ?
C19 C20 H20B 111.4(12) ?
H20A C20 H20B 106.3(18) ?
C19 C20 H20C 106.9(14) ?
H20A C20 H20C 106.6(19) ?
H20B C20 H20C 112.4(18) ?
C19 C21 H21A 111.4(12) ?
C19 C21 H21B 112.5(13) ?
H21A C21 H21B 107.4(18) ?
C19 C21 H21C 113.6(12) ?
H21A C21 H21C 105.6(16) ?
H21B C21 H21C 105.8(17) ?
C23 C22 C24 109.69(17) ?
C23 C22 P1 113.92(13) ?
C24 C22 P1 111.94(14) ?
C23 C22 H22 109.4(13) ?
C24 C22 H22 106.5(12) ?
P1 C22 H22 104.9(13) ?
C22 C23 H23A 108.9(13) ?
C22 C23 H23B 113.8(11) ?
H23A C23 H23B 110.8(16) ?
C22 C23 H23C 111.0(12) ?
H23A C23 H23C 103.7(18) ?
H23B C23 H23C 108.1(17) ?
C22 C24 H24A 112.5(13) ?
C22 C24 H24B 112.9(13) ?
H24A C24 H24B 111.5(18) ?
C22 C24 H24C 108.6(13) ?
H24A C24 H24C 104.8(18) ?
H24B C24 H24C 106.0(18) ?
C26 C25 C27 110.52(17) ?
C26 C25 P2 112.81(13) ?
C27 C25 P2 110.75(13) ?
C26 C25 H25 108.7(12) ?
C27 C25 H25 108.3(12) ?
P2 C25 H25 105.6(12) ?
C25 C26 H26A 107.0(13) ?
C25 C26 H26B 111.6(13) ?
H26A C26 H26B 106.9(19) ?
C25 C26 H26C 111.7(12) ?
H26A C26 H26C 110.1(18) ?
H26B C26 H26C 109.3(18) ?
C25 C27 H27A 111.5(13) ?
C25 C27 H27B 111.2(13) ?
H27A C27 H27B 105.2(18) ?
C25 C27 H27C 109.2(13) ?
H27A C27 H27C 106.5(18) ?
H27B C27 H27C 113.1(18) ?
C29 C28 C30 109.67(16) ?
C29 C28 P2 113.65(14) ?
C30 C28 P2 111.45(13) ?
C29 C28 H28 109.7(13) ?
C30 C28 H28 109.6(13) ?
P2 C28 H28 102.6(13) ?
C28 C29 H29A 111.5(11) ?
C28 C29 H29B 115.9(13) ?
H29A C29 H29B 108.1(18) ?
C28 C29 H29C 107.6(12) ?
H29A C29 H29C 108.4(17) ?
H29B C29 H29C 104.9(17) ?
C28 C30 H30A 109.8(12) ?
C28 C30 H30B 112.6(13) ?
H30A C30 H30B 103.8(18) ?
C28 C30 H30C 107.8(11) ?
H30A C30 H30C 110.8(17) ?
H30B C30 H30C 112.1(18) ?
O1 C31 Mo1 177.74(16) ?
O2 C32 Mo1 176.04(19) ?
O3 C33 Mo1 177.60(15) ?

loop_
_geom_bond_atom_site_label_1
_geom_bond_atom_site_label_2
_geom_bond_distance
_geom_bond_publ_flag
Mo1 C32 1.9430(16) yes
Mo1 C31 2.0103(19) yes
Mo1 C33 2.0263(19) yes
Mo1 P2 2.5177(5) yes
Mo1 P1 2.5173(5) yes
Mo1 C18 2.5246(17) yes
Mo1 C17 2.5301(17) yes
P1 C1 1.8586(18) ?
P1 C19 1.8708(19) ?
P1 C22 1.8856(19) ?
P2 C16 1.8612(18) ?
P2 C25 1.8698(18) ?
P2 C28 1.8763(19) ?
O1 C31 1.157(2) ?
O2 C32 1.1728(18) ?
O3 C33 1.161(2) ?
C1 C2 1.402(3) ?
C1 C6 1.413(2) ?
C2 C3 1.383(3) ?
C2 H2 0.94(2) ?
C3 C4 1.382(3) ?
C3 H3 0.94(2) ?
C4 C5 1.387(3) ?
C4 H4 0.96(2) ?
C5 C6 1.404(2) ?
C5 H5 0.97(2) ?
C6 C7 1.474(3) ?
C7 C8 1.379(3) ?
C7 C18 1.429(2) ?
C8 C9 1.412(3) ?
C8 H8 0.973(18) ?
C9 C10 1.376(2) ?
C9 H9 0.936(19) ?
C10 C17 1.431(2) ?
C10 C11 1.477(3) ?
C11 C16 1.404(3) ?
C11 C12 1.401(2) ?
C12 C13 1.378(3) ?
C12 H12 0.92(2) ?
C13 C14 1.386(3) ?
C13 H13 0.94(2) ?
C14 C15 1.390(3) ?
C14 H14 0.90(2) ?
C15 C16 1.406(3) ?
C15 H15 0.986(19) ?
C17 C18 1.390(3) ?
C17 H17 0.933(19) ?
C18 H18 0.91(2) ?
C19 C20 1.528(3) ?
C19 C21 1.531(3) ?
C19 H19 0.958(17) ?
C20 H20A 0.96(2) ?
C20 H20B 0.97(2) ?
C20 H20C 0.97(2) ?
C21 H21A 1.02(2) ?
C21 H21B 0.94(2) ?
C21 H21C 0.96(2) ?
C22 C23 1.521(3) ?
C22 C24 1.530(3) ?
C22 H22 0.99(2) ?
C23 H23A 1.05(2) ?
C23 H23B 0.967(19) ?
C23 H23C 1.00(2) ?
C24 H24A 0.98(2) ?
C24 H24B 0.94(2) ?
C24 H24C 0.94(2) ?
C25 C26 1.529(3) ?
C25 C27 1.534(3) ?
C25 H25 0.94(2) ?
C26 H26A 0.93(2) ?
C26 H26B 0.91(2) ?
C26 H26C 0.96(2) ?
C27 H27A 0.94(2) ?
C27 H27B 0.94(2) ?
C27 H27C 0.99(2) ?
C28 C29 1.527(3) ?
C28 C30 1.535(3) ?
C28 H28 0.93(2) ?
C29 H29A 0.97(2) ?
C29 H29B 0.97(2) ?
C29 H29C 0.98(2) ?
C30 H30A 0.98(2) ?
C30 H30B 1.00(2) ?
C30 H30C 1.01(2) ?
